data_7129686
loop_
_publ_author_name
'Chen, Peng'
'Qiu, Lili'
'Yin, Ping'
'He, Chunlin'
'Pang, Siping'
'Shreeve, Jean&#x2019;ne M.'

_publ_section_title
;
 Unraveling the reactivity of the azo bridge in
 3,3&#x2032;-(5-dinitromethyl-1,2,4-oxadiazolyl)-4,4&#x2032;-azofurazanate
 in the synthesis of energetic compounds
;
_journal_name_full 'Chemical Communications'
_journal_paper_doi 10.1039/D2CC00215A
_journal_year 2022
_chemical_formula_moiety 'C5 H2 N7 O6, H2 O, H4 N'
_chemical_formula_sum 'C5 H8 N8 O7'
_chemical_formula_weight 292.19
_space_group_crystal_system monoclinic
_space_group_IT_number 14
_space_group_name_Hall '-P 2ybc'
_space_group_name_H-M_alt 'P 1 21/c 1'
_atom_sites_solution_hydrogens difmap
_atom_sites_solution_primary direct
_audit_creation_date 2019-04-24
_audit_creation_method
;
Olex2 1.2
(compiled 2018.05.29 svn.r3508 for OlexSys, GUI svn.r5506)
;
_audit_update_record
;
2021-06-02 deposited with the CCDC.	2022-02-01 downloaded from the CCDC.
;
_cell_angle_alpha 90
_cell_angle_beta 98.79(3)
_cell_angle_gamma 90
_cell_formula_units_Z 4
_cell_length_a 13.575(3)
_cell_length_b 11.854(2)
_cell_length_c 6.6963(13)
_cell_measurement_reflns_used 3199
_cell_measurement_temperature 163(2)
_cell_measurement_theta_max 27.4816
_cell_measurement_theta_min 1.5179
_cell_volume 1064.9(4)
_computing_molecular_graphics 'Olex2 (Dolomanov et al., 2009)'
_computing_publication_material 'Olex2 (Dolomanov et al., 2009)'
_computing_structure_refinement 'ShelXL (Sheldrick, 2015)'
_computing_structure_solution 'ShelXS (Sheldrick, 2008)'
_diffrn_ambient_temperature 163.15
_diffrn_measured_fraction_theta_full 0.986
_diffrn_measured_fraction_theta_max 0.980
_diffrn_measurement_device_type 'multiwire proportional'
_diffrn_measurement_method 'phi and omega scans'
_diffrn_radiation_monochromator graphite
_diffrn_radiation_type MoK\a
_diffrn_radiation_wavelength 0.71073
_diffrn_reflns_av_unetI/netI 0.0788
_diffrn_reflns_Laue_measured_fraction_full 0.986
_diffrn_reflns_Laue_measured_fraction_max 0.980
_diffrn_reflns_limit_h_max 17
_diffrn_reflns_limit_h_min -17
_diffrn_reflns_limit_k_max 15
_diffrn_reflns_limit_k_min -15
_diffrn_reflns_limit_l_max 8
_diffrn_reflns_limit_l_min -8
_diffrn_reflns_number 2399
_diffrn_reflns_point_group_measured_fraction_full 0.986
_diffrn_reflns_point_group_measured_fraction_max 0.980
_diffrn_reflns_theta_full 25.242
_diffrn_reflns_theta_max 27.479
_diffrn_reflns_theta_min 1.518
_exptl_absorpt_coefficient_mu 0.168
_exptl_absorpt_correction_T_max 1.0000
_exptl_absorpt_correction_T_min 0.7461
_exptl_absorpt_correction_type multi-scan
_exptl_absorpt_process_details 'CrystalClear (Rigaku Inc., 2008)'
_exptl_crystal_colour yellow
_exptl_crystal_density_diffrn 1.823
_exptl_crystal_description needle
_exptl_crystal_F_000 600
_exptl_crystal_size_max 0.13
_exptl_crystal_size_mid 0.03
_exptl_crystal_size_min 0.02
_refine_diff_density_max 0.360
_refine_diff_density_min -0.418
_refine_diff_density_rms 0.098
_refine_ls_extinction_method none
_refine_ls_goodness_of_fit_ref 1.144
_refine_ls_hydrogen_treatment constr
_refine_ls_matrix_type full
_refine_ls_number_parameters 182
_refine_ls_number_reflns 2399
_refine_ls_number_restraints 0
_refine_ls_restrained_S_all 1.144
_refine_ls_R_factor_all 0.1085
_refine_ls_R_factor_gt 0.0884
_refine_ls_shift/su_max 0.000
_refine_ls_shift/su_mean 0.000
_refine_ls_structure_factor_coef Fsqd
_refine_ls_weighting_details 'w=1/[\s^2^(Fo^2^)+(0.0298P)^2^+2.9639P] where P=(Fo^2^+2Fc^2^)/3'
_refine_ls_weighting_scheme calc
_refine_ls_wR_factor_gt 0.1737
_refine_ls_wR_factor_ref 0.1851
_reflns_Friedel_coverage 0.000
_reflns_number_gt 1947
_reflns_number_total 2399
_reflns_threshold_expression 'I > 2\s(I)'
_cod_data_source_file d2cc00215a2.cif
_cod_data_source_block a_tw
_cod_database_code 7129686
_shelx_shelxl_version_number 2018/3
_shelx_space_group_comment
;
The symmetry employed for this shelxl refinement is uniquely defined
by the following loop, which should always be used as a source of
symmetry information in preference to the above space-group names.
They are only intended as comments.
;
_shelx_estimated_absorpt_t_max 0.997
_shelx_estimated_absorpt_t_min 0.979
_olex2_refinement_description
;
1. Twinned data refinement
 Scales: 0.794(7)
 0.206(7)
2. Fixed Uiso
 At 1.2 times of:
  All N(H,H) groups, All N(H,H,H,H) groups, All O(H,H) groups
3.a Riding coordinates:
 N7(H7A,H7B), O7(H7C,H7D), N8(H8A,H8B,H8C,H8D)
;
_olex2_submission_special_instructions 'No special instructions were received'

loop_
_space_group_symop_operation_xyz
'x, y, z'
'-x, y+1/2, -z+1/2'
'-x, -y, -z'
'x, -y-1/2, z-1/2'

loop_
_atom_site_label
_atom_site_type_symbol
_atom_site_fract_x
_atom_site_fract_y
_atom_site_fract_z
_atom_site_U_iso_or_equiv
_atom_site_adp_type
_atom_site_occupancy
_atom_site_site_symmetry_order
_atom_site_calc_flag
_atom_site_refinement_flags_posn
_atom_site_refinement_flags_adp
_atom_site_refinement_flags_occupancy
_atom_site_disorder_assembly
_atom_site_disorder_group
O1 O 0.7390(2) 0.4043(2) 0.2363(5) 0.0226(7) Uani 1 1 d . . . . .
O4 O 0.9320(2) 0.4034(2) 0.3692(5) 0.0309(8) Uani 1 1 d . . . . .
O2 O 0.7799(2) 0.0683(2) 0.2151(6) 0.0336(8) Uani 1 1 d . . . . .
O6 O 0.3617(2) 0.2454(2) 0.3676(5) 0.0269(7) Uani 1 1 d . . . . .
O5 O 0.9365(2) 0.0778(3) 0.3360(6) 0.0352(8) Uani 1 1 d . . . . .
N3 N 0.6679(2) 0.2454(3) 0.3177(5) 0.0177(7) Uani 1 1 d . . . . .
N1 N 0.8556(2) 0.1236(3) 0.2766(5) 0.0204(7) Uani 1 1 d . . . . .
N6 N 0.3385(2) 0.3608(3) 0.3330(6) 0.0234(8) Uani 1 1 d . . . . .
O3 O 1.0085(2) 0.2699(3) 0.2353(5) 0.0305(8) Uani 1 1 d . . . . .
N2 N 0.9340(2) 0.3083(3) 0.2940(5) 0.0202(7) Uani 1 1 d . . . . .
C4 C 0.4980(3) 0.3224(3) 0.3194(6) 0.0177(8) Uani 1 1 d . . . . .
N4 N 0.6388(2) 0.4307(3) 0.2488(6) 0.0221(8) Uani 1 1 d . . . . .
N7 N 0.4338(3) 0.5179(3) 0.2643(6) 0.0257(8) Uani 1 1 d . . . . .
H7A H 0.483814 0.543888 0.216732 0.031 Uiso 1 1 d R . . . .
H7B H 0.387964 0.563798 0.217232 0.031 Uiso 1 1 d R . . . .
N5 N 0.4597(2) 0.2257(3) 0.3577(6) 0.0230(8) Uani 1 1 d . . . . .
C2 C 0.7499(3) 0.2935(3) 0.2809(6) 0.0157(8) Uani 1 1 d . . . . .
C5 C 0.4221(3) 0.4081(3) 0.3015(6) 0.0184(8) Uani 1 1 d . . . . .
C1 C 0.8461(3) 0.2422(3) 0.2790(6) 0.0172(8) Uani 1 1 d . . . . .
C3 C 0.6025(3) 0.3339(3) 0.2944(6) 0.0181(8) Uani 1 1 d . . . . .
O7 O 0.1599(2) 0.3677(3) 0.9873(5) 0.0287(7) Uani 1 1 d . . . . .
H7C H 0.101591 0.392888 0.980695 0.034 Uiso 1 1 d R . . . .
H7D H 0.190482 0.404098 1.085335 0.034 Uiso 1 1 d R . . . .
N8 N 0.1575(3) 0.3753(3) 0.5617(6) 0.0286(9) Uani 1 1 d . . . . .
H8A H 0.148978 0.307190 0.523099 0.034 Uiso 1 1 d R . . . .
H8B H 0.175888 0.381040 0.688449 0.034 Uiso 1 1 d R . . . .
H8C H 0.112568 0.419910 0.505899 0.034 Uiso 1 1 d R . . . .
H8D H 0.208078 0.406900 0.525219 0.034 Uiso 1 1 d R . . . .

loop_
_atom_site_aniso_label
_atom_site_aniso_U_11
_atom_site_aniso_U_22
_atom_site_aniso_U_33
_atom_site_aniso_U_23
_atom_site_aniso_U_13
_atom_site_aniso_U_12
O1 0.0150(13) 0.0188(14) 0.0346(18) 0.0027(12) 0.0054(12) -0.0002(11)
O4 0.0236(15) 0.0212(15) 0.047(2) -0.0047(14) 0.0028(15) -0.0036(13)
O2 0.0232(16) 0.0207(15) 0.058(2) -0.0108(15) 0.0104(16) -0.0057(13)
O6 0.0181(14) 0.0203(14) 0.044(2) 0.0042(14) 0.0109(14) 0.0024(12)
O5 0.0236(16) 0.0261(16) 0.054(2) 0.0029(16) -0.0004(16) 0.0050(13)
N3 0.0171(15) 0.0147(15) 0.0214(18) -0.0007(13) 0.0031(13) -0.0010(13)
N1 0.0181(16) 0.0179(16) 0.0256(19) 0.0026(14) 0.0050(14) 0.0030(13)
N6 0.0183(17) 0.0172(16) 0.035(2) 0.0005(15) 0.0040(15) 0.0029(14)
O3 0.0187(15) 0.0333(18) 0.041(2) -0.0034(15) 0.0098(14) -0.0007(13)
N2 0.0124(15) 0.0236(17) 0.0233(18) -0.0032(14) -0.0010(13) 0.0018(14)
C4 0.0164(18) 0.0160(18) 0.021(2) -0.0014(15) 0.0028(15) 0.0012(15)
N4 0.0148(16) 0.0207(17) 0.031(2) 0.0015(15) 0.0042(14) 0.0025(13)
N7 0.0236(18) 0.0167(17) 0.037(2) 0.0064(15) 0.0055(17) 0.0009(14)
N5 0.0149(16) 0.0214(17) 0.033(2) 0.0011(15) 0.0057(14) 0.0007(13)
C2 0.0190(19) 0.0121(16) 0.0157(18) 0.0002(14) 0.0015(15) -0.0019(14)
C5 0.0160(18) 0.0176(18) 0.021(2) -0.0008(15) 0.0022(16) 0.0026(15)
C1 0.0125(17) 0.0108(16) 0.029(2) 0.0003(16) 0.0061(15) -0.0017(14)
C3 0.0187(19) 0.0159(17) 0.019(2) -0.0008(15) 0.0013(15) 0.0008(15)
O7 0.0278(16) 0.0279(16) 0.0302(18) -0.0031(14) 0.0041(14) -0.0039(13)
N8 0.031(2) 0.0217(18) 0.035(2) -0.0019(16) 0.0083(17) -0.0065(16)

loop_
_atom_type_symbol
_atom_type_description
_atom_type_scat_dispersion_real
_atom_type_scat_dispersion_imag
_atom_type_scat_source
C C 0.0033 0.0016 'International Tables Vol C Tables 4.2.6.8 and 6.1.1.4'
H H 0.0000 0.0000 'International Tables Vol C Tables 4.2.6.8 and 6.1.1.4'
N N 0.0061 0.0033 'International Tables Vol C Tables 4.2.6.8 and 6.1.1.4'
O O 0.0106 0.0060 'International Tables Vol C Tables 4.2.6.8 and 6.1.1.4'

loop_
_geom_angle_atom_site_label_1
_geom_angle_atom_site_label_2
_geom_angle_atom_site_label_3
_geom_angle
_geom_angle_site_symmetry_1
_geom_angle_site_symmetry_3
_geom_angle_publ_flag
C2 O1 N4 106.0(3) . . ?
N5 O6 N6 110.6(3) . . ?
C2 N3 C3 101.5(3) . . ?
O2 N1 O5 121.9(3) . . ?
O2 N1 C1 117.4(3) . . ?
O5 N1 C1 120.8(3) . . ?
C5 N6 O6 105.3(3) . . ?
O4 N2 C1 117.6(3) . . ?
O3 N2 O4 122.6(3) . . ?
O3 N2 C1 119.8(3) . . ?
N5 C4 C5 109.6(3) . . ?
N5 C4 C3 122.0(4) . . ?
C5 C4 C3 128.3(3) . . ?
C3 N4 O1 102.8(3) . . ?
H7A N7 H7B 102.2 . . ?
C5 N7 H7A 123.1 . . ?
C5 N7 H7B 126.1 . . ?
C4 N5 O6 106.3(3) . . ?
O1 C2 C1 118.4(3) . . ?
N3 C2 O1 113.5(3) . . ?
N3 C2 C1 128.0(3) . . ?
N6 C5 C4 108.1(3) . . ?
N6 C5 N7 125.2(4) . . ?
N7 C5 C4 126.7(4) . . ?
N1 C1 N2 118.3(3) . . ?
N1 C1 C2 120.2(3) . . ?
N2 C1 C2 121.3(3) . . ?
N3 C3 C4 122.7(3) . . ?
N4 C3 N3 116.1(3) . . ?
N4 C3 C4 121.2(3) . . ?
H7C O7 H7D 102.1 . . ?
H8A N8 H8B 112.7 . . ?
H8A N8 H8C 113.7 . . ?
H8A N8 H8D 114.2 . . ?
H8B N8 H8C 118.0 . . ?
H8B N8 H8D 97.2 . . ?
H8C N8 H8D 99.0 . . ?

loop_
_geom_bond_atom_site_label_1
_geom_bond_atom_site_label_2
_geom_bond_distance
_geom_bond_site_symmetry_2
_geom_bond_publ_flag
O1 N4 1.411(4) . ?
O1 C2 1.350(4) . ?
O4 N2 1.237(4) . ?
O2 N1 1.235(4) . ?
O6 N6 1.415(4) . ?
O6 N5 1.363(4) . ?
O5 N1 1.236(4) . ?
N3 C2 1.306(5) . ?
N3 C3 1.369(5) . ?
N1 C1 1.412(5) . ?
N6 C5 1.311(5) . ?
O3 N2 1.228(4) . ?
N2 C1 1.418(5) . ?
C4 N5 1.301(5) . ?
C4 C5 1.440(5) . ?
C4 C3 1.460(5) . ?
N4 C3 1.303(5) . ?
N7 H7A 0.8500 . ?
N7 H7B 0.8501 . ?
N7 C5 1.339(5) . ?
C2 C1 1.443(5) . ?
O7 H7C 0.8400 . ?
O7 H7D 0.8402 . ?
N8 H8A 0.8499 . ?
N8 H8B 0.8501 . ?
N8 H8C 0.8500 . ?
N8 H8D 0.8498 . ?

loop_
_geom_torsion_atom_site_label_1
_geom_torsion_atom_site_label_2
_geom_torsion_atom_site_label_3
_geom_torsion_atom_site_label_4
_geom_torsion
_geom_torsion_site_symmetry_1
_geom_torsion_site_symmetry_2
_geom_torsion_site_symmetry_3
_geom_torsion_site_symmetry_4
_geom_torsion_publ_flag
O1 N4 C3 N3 1.2(5) . . . . ?
O1 N4 C3 C4 -179.1(3) . . . . ?
O1 C2 C1 N1 -164.9(4) . . . . ?
O1 C2 C1 N2 19.7(6) . . . . ?
O4 N2 C1 N1 -153.8(4) . . . . ?
O4 N2 C1 C2 21.7(6) . . . . ?
O2 N1 C1 N2 -162.8(4) . . . . ?
O2 N1 C1 C2 21.7(6) . . . . ?
O6 N6 C5 C4 -0.8(4) . . . . ?
O6 N6 C5 N7 -179.3(4) . . . . ?
O5 N1 C1 N2 17.9(6) . . . . ?
O5 N1 C1 C2 -157.7(4) . . . . ?
N3 C2 C1 N1 13.7(7) . . . . ?
N3 C2 C1 N2 -161.7(4) . . . . ?
N6 O6 N5 C4 0.1(5) . . . . ?
O3 N2 C1 N1 25.4(6) . . . . ?
O3 N2 C1 C2 -159.1(4) . . . . ?
N4 O1 C2 N3 0.9(4) . . . . ?
N4 O1 C2 C1 179.7(3) . . . . ?
N5 O6 N6 C5 0.5(4) . . . . ?
N5 C4 C5 N6 1.0(5) . . . . ?
N5 C4 C5 N7 179.4(4) . . . . ?
N5 C4 C3 N3 -2.8(6) . . . . ?
N5 C4 C3 N4 177.5(4) . . . . ?
C2 O1 N4 C3 -1.2(4) . . . . ?
C2 N3 C3 C4 179.6(4) . . . . ?
C2 N3 C3 N4 -0.6(5) . . . . ?
C5 C4 N5 O6 -0.6(5) . . . . ?
C5 C4 C3 N3 179.3(4) . . . . ?
C5 C4 C3 N4 -0.5(7) . . . . ?
C3 N3 C2 O1 -0.2(4) . . . . ?
C3 N3 C2 C1 -178.9(4) . . . . ?
C3 C4 N5 O6 -178.9(4) . . . . ?
C3 C4 C5 N6 179.1(4) . . . . ?
C3 C4 C5 N7 -2.4(7) . . . . ?

loop_
_twin_individual_id
_twin_individual_mass_fraction_refined
1 0.794(7)
2 0.206(7)
